data_7707362
loop_
_publ_author_name
'Li, Jiaxin'
'Xu, Jinkai'
'Yan, Linbo'
'Lu, Changsheng'
'Yan, Hong'

_publ_section_title
;
 A "flexible" carborane-cored luminogen: variable emission behaviours in
 aggregates.
;
_journal_issue 23
_journal_name_full 'Dalton transactions (Cambridge, England : 2003)'
_journal_page_first 8029
_journal_page_last 8035
_journal_paper_doi 10.1039/d1dt00233c
_journal_volume 50
_journal_year 2021
_chemical_formula_sum 'C31 H29 B10 N O'
_chemical_formula_weight 539.65
_space_group_crystal_system triclinic
_space_group_IT_number 2
_space_group_name_Hall '-P 1'
_space_group_name_H-M_alt 'P -1'
_atom_sites_solution_hydrogens mixed
_audit_creation_method SHELXL-2018/3
_audit_update_record
;
2021-04-01 deposited with the CCDC.	2021-04-30 downloaded from the CCDC.
;
_cell_angle_alpha 77.613(7)
_cell_angle_beta 73.371(9)
_cell_angle_gamma 89.179(9)
_cell_formula_units_Z 2
_cell_length_a 8.9184(18)
_cell_length_b 11.079(2)
_cell_length_c 15.575(3)
_cell_measurement_reflns_used 1756
_cell_measurement_temperature 193(2)
_cell_measurement_theta_max 51.27
_cell_measurement_theta_min 2.83
_cell_volume 1438.4(5)
_computing_structure_refinement 'SHELXL-2018/3 (Sheldrick, 2018)'
_diffrn_ambient_temperature 193(2)
_diffrn_measured_fraction_theta_full 0.976
_diffrn_measured_fraction_theta_max 0.967
_diffrn_measurement_device_type 'Bruker APEX-II CCD'
_diffrn_measurement_method '\f and \w scans'
_diffrn_radiation_type GaK\a
_diffrn_radiation_wavelength 1.34139
_diffrn_reflns_av_R_equivalents 0.0162
_diffrn_reflns_av_unetI/netI 0.0829
_diffrn_reflns_Laue_measured_fraction_full 0.976
_diffrn_reflns_Laue_measured_fraction_max 0.967
_diffrn_reflns_limit_h_max 11
_diffrn_reflns_limit_h_min -11
_diffrn_reflns_limit_k_max 11
_diffrn_reflns_limit_k_min -13
_diffrn_reflns_limit_l_max 19
_diffrn_reflns_limit_l_min -19
_diffrn_reflns_number 13982
_diffrn_reflns_point_group_measured_fraction_full 0.976
_diffrn_reflns_point_group_measured_fraction_max 0.967
_diffrn_reflns_theta_full 53.594
_diffrn_reflns_theta_max 57.150
_diffrn_reflns_theta_min 3.558
_exptl_absorpt_coefficient_mu 0.328
_exptl_crystal_colour COLORLESS
_exptl_crystal_density_diffrn 1.246
_exptl_crystal_description PLATE
_exptl_crystal_F_000 560
_exptl_crystal_size_max 0.220
_exptl_crystal_size_mid 0.200
_exptl_crystal_size_min 0.180
_refine_diff_density_max 0.363
_refine_diff_density_min -0.165
_refine_diff_density_rms 0.036
_refine_ls_extinction_method none
_refine_ls_goodness_of_fit_ref 1.052
_refine_ls_hydrogen_treatment constr
_refine_ls_matrix_type full
_refine_ls_number_parameters 388
_refine_ls_number_reflns 5726
_refine_ls_number_restraints 0
_refine_ls_restrained_S_all 1.052
_refine_ls_R_factor_all 0.0658
_refine_ls_R_factor_gt 0.0551
_refine_ls_shift/su_max 0.000
_refine_ls_shift/su_mean 0.000
_refine_ls_structure_factor_coef Fsqd
_refine_ls_weighting_details 'w=1/[\s^2^(Fo^2^)+(0.0500P)^2^] where P=(Fo^2^+2Fc^2^)/3'
_refine_ls_weighting_scheme calc
_refine_ls_wR_factor_gt 0.1091
_refine_ls_wR_factor_ref 0.1127
_reflns_Friedel_coverage 0.000
_reflns_number_gt 4519
_reflns_number_total 5726
_reflns_threshold_expression 'I > 2\s(I)'
_cod_data_source_file d1dt00233c2.cif
_cod_data_source_block O-Crystal
_cod_depositor_comments 'Adding full bibliography for 7707362--7707363.cif.'
_cod_database_code 7707362
_shelx_shelxl_version_number 2018/3
_shelx_space_group_comment
;
The symmetry employed for this shelxl refinement is uniquely defined
by the following loop, which should always be used as a source of
symmetry information in preference to the above space-group names.
They are only intended as comments.
;
_shelx_estimated_absorpt_t_min 0.931
_shelx_estimated_absorpt_t_max 0.943

loop_
_space_group_symop_operation_xyz
'x, y, z'
'-x, -y, -z'

loop_
_atom_site_label
_atom_site_type_symbol
_atom_site_fract_x
_atom_site_fract_y
_atom_site_fract_z
_atom_site_U_iso_or_equiv
_atom_site_adp_type
_atom_site_occupancy
_atom_site_site_symmetry_order
_atom_site_calc_flag
_atom_site_refinement_flags_posn
_atom_site_refinement_flags_adp
_atom_site_refinement_flags_occupancy
_atom_site_disorder_assembly
_atom_site_disorder_group
B1 B 0.46342(17) 0.75149(12) 0.23955(10) 0.0417(3) Uani 1 1 d . . . . .
H1X H 0.464909 0.784489 0.302439 0.050 Uiso 1 1 calc R U . . .
B2 B 0.39779(18) 0.59951(12) 0.24572(10) 0.0442(3) Uani 1 1 d . . . . .
H2X H 0.354204 0.532123 0.313343 0.053 Uiso 1 1 calc R U . . .
B3 B 0.59399(18) 0.64249(13) 0.19553(11) 0.0462(4) Uani 1 1 d . . . . .
H3X H 0.684898 0.601338 0.228410 0.055 Uiso 1 1 calc R U . . .
B4 B 0.60954(18) 0.80134(14) 0.13578(11) 0.0478(4) Uani 1 1 d . . . . .
H4X H 0.707734 0.867252 0.130120 0.057 Uiso 1 1 calc R U . . .
B5 B 0.41627(16) 0.85029(12) 0.14600(10) 0.0425(3) Uani 1 1 d . . . . .
H5X H 0.383517 0.948125 0.146679 0.051 Uiso 1 1 calc R U . . .
B6 B 0.31353(19) 0.60546(12) 0.15359(10) 0.0447(3) Uani 1 1 d . . . . .
H6X H 0.211434 0.543266 0.159566 0.054 Uiso 1 1 calc R U . . .
B7 B 0.49705(19) 0.55209(13) 0.14725(11) 0.0470(4) Uani 1 1 d . . . . .
H7X H 0.521421 0.452226 0.149286 0.056 Uiso 1 1 calc R U . . .
B8 B 0.63832(19) 0.67983(14) 0.07528(11) 0.0493(4) Uani 1 1 d . . . . .
H8X H 0.756679 0.667154 0.029206 0.059 Uiso 1 1 calc R U . . .
B9 B 0.52314(18) 0.80446(14) 0.04286(11) 0.0506(4) Uani 1 1 d . . . . .
H9X H 0.563873 0.871955 -0.024888 0.061 Uiso 1 1 calc R U . . .
B10 B 0.45354(18) 0.64719(14) 0.05044(11) 0.0481(4) Uani 1 1 d . . . . .
H10X H 0.449030 0.610920 -0.010633 0.058 Uiso 1 1 calc R U . . .
C1 C 0.10944(15) 0.66738(11) -0.31280(9) 0.0426(3) Uani 1 1 d . . . . .
C2 C 0.26510(15) 0.63802(11) -0.32963(9) 0.0432(3) Uani 1 1 d . . . . .
H2 H 0.317816 0.636428 -0.284365 0.052 Uiso 1 1 calc R U . . .
C3 C 0.34363(17) 0.61070(12) -0.41437(9) 0.0491(3) Uani 1 1 d . . . . .
H3 H 0.450518 0.590599 -0.426975 0.059 Uiso 1 1 calc R U . . .
C4 C 0.26562(17) 0.61296(12) -0.47989(10) 0.0520(3) Uani 1 1 d . . . . .
H4 H 0.318853 0.593950 -0.537232 0.062 Uiso 1 1 calc R U . . .
C5 C 0.10940(17) 0.64304(12) -0.46167(10) 0.0510(3) Uani 1 1 d . . . . .
H5 H 0.056248 0.644972 -0.506772 0.061 Uiso 1 1 calc R U . . .
C6 C 0.03089(16) 0.67026(11) -0.37787(9) 0.0456(3) Uani 1 1 d . . . . .
C7 C -0.12994(14) 0.71788(11) -0.33903(8) 0.0432(3) Uani 1 1 d . . . . .
C8 C -0.26053(15) 0.74949(11) -0.37058(9) 0.0469(3) Uani 1 1 d . . . . .
H8 H -0.262995 0.734996 -0.428115 0.056 Uiso 1 1 calc R U . . .
C9 C -0.38646(15) 0.80197(12) -0.31794(9) 0.0513(4) Uani 1 1 d . . . . .
H9 H -0.475148 0.822527 -0.339392 0.062 Uiso 1 1 calc R U . . .
C10 C -0.38332(16) 0.82468(12) -0.23362(11) 0.0522(3) Uani 1 1 d . . . . .
H10 H -0.469171 0.861661 -0.198360 0.063 Uiso 1 1 calc R U . . .
C11 C -0.25525(15) 0.79338(12) -0.20125(10) 0.0481(3) Uani 1 1 d . . . . .
H11 H -0.253724 0.807493 -0.143456 0.058 Uiso 1 1 calc R U . . .
C12 C -0.12931(14) 0.74127(11) -0.25394(8) 0.0411(3) Uani 1 1 d . . . . .
C13 C 0.06073(14) 0.73204(11) -0.16294(8) 0.0404(3) Uani 1 1 d . . . . .
C14 C 0.05786(14) 0.85075(11) -0.14745(9) 0.0412(3) Uani 1 1 d . . . . .
H14 H 0.022900 0.916147 -0.186349 0.049 Uiso 1 1 calc R U . . .
C15 C 0.10588(14) 0.87403(11) -0.07539(9) 0.0422(3) Uani 1 1 d . . . . .
H15 H 0.102529 0.955323 -0.064518 0.051 Uiso 1 1 calc R U . . .
C16 C 0.15910(14) 0.77917(10) -0.01867(8) 0.0408(3) Uani 1 1 d . . . . .
C17 C 0.16256(15) 0.66025(11) -0.03498(9) 0.0431(3) Uani 1 1 d . . . . .
H17 H 0.198634 0.595022 0.003486 0.052 Uiso 1 1 calc R U . . .
C18 C 0.11406(14) 0.63630(11) -0.10652(8) 0.0410(3) Uani 1 1 d . . . . .
H18 H 0.116970 0.554979 -0.117321 0.049 Uiso 1 1 calc R U . . .
C19 C 0.20425(15) 0.81577(11) 0.05649(9) 0.0420(3) Uani 1 1 d . . . . .
C20 C 0.33574(15) 0.75534(11) 0.09486(9) 0.0420(3) Uani 1 1 d . . . . .
C21 C 0.29985(15) 0.72554(10) 0.21146(8) 0.0398(3) Uani 1 1 d . . . . .
C22 C 0.11052(15) 0.85069(11) 0.30714(9) 0.0417(3) Uani 1 1 d . . . . .
H22 H 0.194493 0.906650 0.301162 0.050 Uiso 1 1 calc R U . . .
C23 C 0.13900(14) 0.74534(11) 0.27203(8) 0.0402(3) Uani 1 1 d . . . . .
C24 C 0.01705(17) 0.66107(13) 0.28302(9) 0.0536(4) Uani 1 1 d . . . . .
H24 H 0.038408 0.587875 0.260077 0.064 Uiso 1 1 calc R U . . .
C25 C -0.13530(17) 0.68392(14) 0.32737(10) 0.0566(4) Uani 1 1 d . . . . .
H25 H -0.218505 0.626270 0.335104 0.068 Uiso 1 1 calc R U . . .
C26 C -0.16631(16) 0.79077(13) 0.36044(10) 0.0528(3) Uani 1 1 d . . . . .
C27 C -0.04445(15) 0.87380(12) 0.35181(9) 0.0469(3) Uani 1 1 d . . . . .
C28 C -0.07501(16) 0.98016(11) 0.38643(9) 0.0517(4) Uani 1 1 d . . . . .
H28 H 0.008488 1.036270 0.380975 0.062 Uiso 1 1 calc R U . . .
C29 C -0.23151(17) 1.00416(13) 0.42984(11) 0.0572(4) Uani 1 1 d . . . . .
H29 H -0.258232 1.074748 0.455508 0.069 Uiso 1 1 calc R U . . .
C30 C -0.34531(17) 0.91459(13) 0.43203(11) 0.0598(4) Uani 1 1 d . . . . .
H30 H -0.450231 0.930905 0.461313 0.072 Uiso 1 1 d R U . . .
C31 C -0.32042(16) 0.81345(14) 0.40374(10) 0.0583(4) Uani 1 1 d . . . . .
H31 H -0.404224 0.756056 0.412053 0.070 Uiso 1 1 calc R U . . .
N1 N 0.01350(11) 0.70838(8) -0.23810(7) 0.0403(2) Uani 1 1 d . . . . .
O1 O 0.14754(10) 0.90495(7) 0.08709(6) 0.0464(2) Uani 1 1 d . . . . .

loop_
_atom_site_aniso_label
_atom_site_aniso_U_11
_atom_site_aniso_U_22
_atom_site_aniso_U_33
_atom_site_aniso_U_23
_atom_site_aniso_U_13
_atom_site_aniso_U_12
B1 0.0503(8) 0.0395(7) 0.0391(8) -0.0104(6) -0.0182(6) 0.0137(5)
B2 0.0639(9) 0.0368(7) 0.0365(8) -0.0081(5) -0.0221(7) 0.0153(6)
B3 0.0574(9) 0.0486(8) 0.0405(8) -0.0141(6) -0.0243(7) 0.0246(6)
B4 0.0472(8) 0.0484(7) 0.0465(9) -0.0088(6) -0.0132(7) 0.0146(6)
B5 0.0457(7) 0.0383(7) 0.0410(8) -0.0011(6) -0.0149(6) 0.0143(5)
B6 0.0600(9) 0.0408(7) 0.0398(8) -0.0132(6) -0.0224(7) 0.0181(6)
B7 0.0624(9) 0.0447(7) 0.0423(8) -0.0148(6) -0.0255(7) 0.0243(6)
B8 0.0533(8) 0.0567(8) 0.0402(8) -0.0109(6) -0.0182(7) 0.0274(7)
B9 0.0511(8) 0.0553(8) 0.0395(8) 0.0011(6) -0.0129(6) 0.0214(6)
B10 0.0560(9) 0.0580(8) 0.0380(8) -0.0178(6) -0.0215(7) 0.0303(7)
C1 0.0537(7) 0.0419(6) 0.0360(7) -0.0098(5) -0.0187(6) 0.0137(5)
C2 0.0542(7) 0.0435(6) 0.0359(7) -0.0119(5) -0.0176(6) 0.0176(5)
C3 0.0601(8) 0.0517(7) 0.0415(7) -0.0172(6) -0.0201(6) 0.0249(6)
C4 0.0659(9) 0.0531(7) 0.0435(8) -0.0170(6) -0.0223(7) 0.0237(6)
C5 0.0678(9) 0.0496(7) 0.0447(8) -0.0147(6) -0.0279(7) 0.0191(6)
C6 0.0599(8) 0.0417(6) 0.0389(7) -0.0071(5) -0.0219(6) 0.0121(5)
C7 0.0448(7) 0.0433(6) 0.0346(6) 0.0084(5) -0.0126(5) -0.0093(5)
C8 0.0495(7) 0.0442(6) 0.0405(7) 0.0116(5) -0.0177(6) -0.0117(5)
C9 0.0426(7) 0.0561(7) 0.0455(8) 0.0161(6) -0.0170(6) -0.0105(5)
C10 0.0459(7) 0.0539(7) 0.0563(9) -0.0043(6) -0.0203(6) 0.0092(6)
C11 0.0445(7) 0.0531(7) 0.0470(8) -0.0055(6) -0.0181(6) 0.0103(5)
C12 0.0361(6) 0.0457(6) 0.0340(6) 0.0042(5) -0.0076(5) -0.0060(5)
C13 0.0411(6) 0.0463(6) 0.0337(6) -0.0104(5) -0.0099(5) 0.0140(5)
C14 0.0445(6) 0.0451(6) 0.0354(6) -0.0090(5) -0.0147(5) 0.0175(5)
C15 0.0493(7) 0.0452(6) 0.0351(7) -0.0111(5) -0.0158(5) 0.0204(5)
C16 0.0475(7) 0.0431(6) 0.0343(6) -0.0114(5) -0.0144(5) 0.0191(5)
C17 0.0493(7) 0.0453(6) 0.0375(7) -0.0136(5) -0.0148(5) 0.0205(5)
C18 0.0494(7) 0.0464(6) 0.0241(6) -0.0118(5) -0.0037(5) 0.0192(5)
C19 0.0507(7) 0.0448(6) 0.0336(6) -0.0136(5) -0.0140(5) 0.0216(5)
C20 0.0512(7) 0.0451(6) 0.0330(6) -0.0115(5) -0.0159(5) 0.0208(5)
C21 0.0501(7) 0.0379(6) 0.0342(6) -0.0095(5) -0.0160(5) 0.0121(5)
C22 0.0477(7) 0.0385(6) 0.0415(7) -0.0110(5) -0.0156(6) 0.0088(5)
C23 0.0471(7) 0.0444(6) 0.0346(6) -0.0148(5) -0.0158(5) -0.0021(5)
C24 0.0606(8) 0.0601(8) 0.0417(7) -0.0146(6) -0.0136(6) -0.0173(6)
C25 0.0567(8) 0.0712(9) 0.0427(8) -0.0095(7) -0.0165(7) -0.0238(7)
C26 0.0486(7) 0.0600(8) 0.0486(8) 0.0013(6) -0.0217(6) 0.0030(6)
C27 0.0470(7) 0.0482(6) 0.0434(7) -0.0051(5) -0.0138(6) 0.0134(5)
C28 0.0538(7) 0.0391(6) 0.0463(8) 0.0063(5) -0.0010(6) 0.0017(5)
C29 0.0619(9) 0.0537(7) 0.0524(9) -0.0078(6) -0.0146(7) 0.0209(6)
C30 0.0520(8) 0.0553(8) 0.0595(10) 0.0171(7) -0.0188(7) 0.0131(6)
C31 0.0474(8) 0.0630(9) 0.0528(9) 0.0131(7) -0.0146(6) -0.0086(6)
N1 0.0458(6) 0.0410(5) 0.0299(5) 0.0021(4) -0.0124(4) 0.0126(4)
O1 0.0557(5) 0.0485(5) 0.0424(5) -0.0183(4) -0.0206(4) 0.0250(4)

loop_
_atom_type_symbol
_atom_type_description
_atom_type_scat_dispersion_real
_atom_type_scat_dispersion_imag
_atom_type_scat_source
C C 0.0137 0.0067 'International Tables Vol C Tables 4.2.6.8 and 6.1.1.4'
H H 0.0000 0.0000 'International Tables Vol C Tables 4.2.6.8 and 6.1.1.4'
B B 0.0070 0.0029 'International Tables Vol C Tables 4.2.6.8 and 6.1.1.4'
N N 0.0241 0.0134 'International Tables Vol C Tables 4.2.6.8 and 6.1.1.4'
O O 0.0389 0.0241 'International Tables Vol C Tables 4.2.6.8 and 6.1.1.4'

loop_
_geom_angle_atom_site_label_1
_geom_angle_atom_site_label_2
_geom_angle_atom_site_label_3
_geom_angle
_geom_angle_site_symmetry_1
_geom_angle_site_symmetry_3
_geom_angle_publ_flag
C21 B1 B4 106.00(11) . . ?
C21 B1 B2 59.25(8) . . ?
B4 B1 B2 108.59(11) . . ?
C21 B1 B3 104.26(10) . . ?
B4 B1 B3 61.25(8) . . ?
B2 B1 B3 58.43(9) . . ?
C21 B1 B5 58.46(8) . . ?
B4 B1 B5 60.46(8) . . ?
B2 B1 B5 107.74(11) . . ?
B3 B1 B5 108.02(10) . . ?
C21 B1 H1X 124.4 . . ?
B4 B1 H1X 121.0 . . ?
B2 B1 H1X 121.8 . . ?
B3 B1 H1X 122.8 . . ?
B5 B1 H1X 121.6 . . ?
C21 B2 B7 106.11(10) . . ?
C21 B2 B3 105.31(10) . . ?
B7 B2 B3 60.68(9) . . ?
C21 B2 B1 58.00(7) . . ?
B7 B2 B1 109.74(11) . . ?
B3 B2 B1 61.02(8) . . ?
C21 B2 B6 59.83(7) . . ?
B7 B2 B6 58.44(8) . . ?
B3 B2 B6 106.41(11) . . ?
B1 B2 B6 107.47(9) . . ?
C21 B2 H2X 123.9 . . ?
B7 B2 H2X 121.6 . . ?
B3 B2 H2X 122.3 . . ?
B1 B2 H2X 121.0 . . ?
B6 B2 H2X 122.7 . . ?
B2 B3 B7 59.54(9) . . ?
B2 B3 B8 110.85(11) . . ?
B7 B3 B8 63.71(9) . . ?
B2 B3 B1 60.55(8) . . ?
B7 B3 B1 108.45(10) . . ?
B8 B3 B1 108.11(9) . . ?
B2 B3 B4 108.19(10) . . ?
B7 B3 B4 110.43(10) . . ?
B8 B3 B4 60.13(9) . . ?
B1 B3 B4 58.64(8) . . ?
B2 B3 H3X 121.1 . . ?
B7 B3 H3X 119.9 . . ?
B8 B3 H3X 119.7 . . ?
B1 B3 H3X 122.5 . . ?
B4 B3 H3X 121.8 . . ?
B1 B4 B8 108.32(11) . . ?
B1 B4 B5 60.59(8) . . ?
B8 B4 B5 107.85(11) . . ?
B1 B4 B3 60.12(8) . . ?
B8 B4 B3 58.91(8) . . ?
B5 B4 B3 107.24(11) . . ?
B1 B4 B9 108.02(11) . . ?
B8 B4 B9 59.38(9) . . ?
B5 B4 B9 59.81(9) . . ?
B3 B4 B9 105.59(11) . . ?
B1 B4 H4X 121.0 . . ?
B8 B4 H4X 122.0 . . ?
B5 B4 H4X 121.6 . . ?
B3 B4 H4X 123.1 . . ?
B9 B4 H4X 122.7 . . ?
C21 B5 C20 60.12(8) . . ?
C21 B5 B4 104.49(9) . . ?
C20 B5 B4 105.05(10) . . ?
C21 B5 B1 58.05(8) . . ?
C20 B5 B1 106.02(9) . . ?
B4 B5 B1 58.95(8) . . ?
C21 B5 B9 105.64(10) . . ?
C20 B5 B9 56.94(9) . . ?
B4 B5 B9 61.35(9) . . ?
B1 B5 B9 107.95(9) . . ?
C21 B5 H5X 123.6 . . ?
C20 B5 H5X 123.6 . . ?
B4 B5 H5X 123.1 . . ?
B1 B5 H5X 122.5 . . ?
B9 B5 H5X 122.1 . . ?
C20 B6 B10 60.30(8) . . ?
C20 B6 B7 107.63(11) . . ?
B10 B6 B7 62.82(9) . . ?
C20 B6 C21 59.51(8) . . ?
B10 B6 C21 108.70(11) . . ?
B7 B6 C21 104.70(11) . . ?
C20 B6 B2 106.17(10) . . ?
B10 B6 B2 110.36(12) . . ?
B7 B6 B2 58.82(9) . . ?
C21 B6 B2 57.69(7) . . ?
C20 B6 H6X 122.5 . . ?
B10 B6 H6X 119.0 . . ?
B7 B6 H6X 122.4 . . ?
C21 B6 H6X 123.6 . . ?
B2 B6 H6X 122.6 . . ?
B6 B7 B2 62.74(9) . . ?
B6 B7 B3 109.06(10) . . ?
B2 B7 B3 59.78(9) . . ?
B6 B7 B10 58.27(8) . . ?
B2 B7 B10 109.87(10) . . ?
B3 B7 B10 109.12(11) . . ?
B6 B7 B8 106.70(9) . . ?
B2 B7 B8 106.88(10) . . ?
B3 B7 B8 58.51(9) . . ?
B10 B7 B8 61.44(9) . . ?
B6 B7 H7X 121.6 . . ?
B2 B7 H7X 120.6 . . ?
B3 B7 H7X 121.7 . . ?
B10 B7 H7X 120.8 . . ?
B8 B7 H7X 123.0 . . ?
B3 B8 B4 60.95(9) . . ?
B3 B8 B9 108.77(10) . . ?
B4 B8 B9 61.43(9) . . ?
B3 B8 B7 57.78(9) . . ?
B4 B8 B7 106.44(11) . . ?
B9 B8 B7 105.74(10) . . ?
B3 B8 B10 105.35(11) . . ?
B4 B8 B10 108.75(10) . . ?
B9 B8 B10 60.27(9) . . ?
B7 B8 B10 57.58(8) . . ?
B3 B8 H8X 122.4 . . ?
B4 B8 H8X 120.6 . . ?
B9 B8 H8X 121.1 . . ?
B7 B8 H8X 124.6 . . ?
B10 B8 H8X 122.8 . . ?
C20 B9 B8 106.22(10) . . ?
C20 B9 B5 59.46(8) . . ?
B8 B9 B5 106.92(10) . . ?
C20 B9 B4 105.04(11) . . ?
B8 B9 B4 59.19(8) . . ?
B5 B9 B4 58.84(8) . . ?
C20 B9 B10 58.24(8) . . ?
B8 B9 B10 61.84(9) . . ?
B5 B9 B10 107.60(10) . . ?
B4 B9 B10 108.23(10) . . ?
C20 B9 H9X 123.9 . . ?
B8 B9 H9X 121.8 . . ?
B5 B9 H9X 122.3 . . ?
B4 B9 H9X 122.9 . . ?
B10 B9 H9X 121.1 . . ?
B6 B10 C20 59.71(8) . . ?
B6 B10 B7 58.91(9) . . ?
C20 B10 B7 104.25(10) . . ?
B6 B10 B9 106.16(11) . . ?
C20 B10 B9 56.46(8) . . ?
B7 B10 B9 106.56(11) . . ?
B6 B10 B8 106.84(11) . . ?
C20 B10 B8 101.73(11) . . ?
B7 B10 B8 60.99(9) . . ?
B9 B10 B8 57.89(8) . . ?
B6 B10 H10X 121.9 . . ?
C20 B10 H10X 125.7 . . ?
B7 B10 H10X 122.3 . . ?
B9 B10 H10X 123.5 . . ?
B8 B10 H10X 123.6 . . ?
C6 C1 C2 121.31(13) . . ?
C6 C1 N1 109.62(11) . . ?
C2 C1 N1 128.80(12) . . ?
C1 C2 C3 118.99(12) . . ?
C1 C2 H2 120.5 . . ?
C3 C2 H2 120.5 . . ?
C4 C3 C2 120.09(12) . . ?
C4 C3 H3 120.0 . . ?
C2 C3 H3 120.0 . . ?
C3 C4 C5 119.98(13) . . ?
C3 C4 H4 120.0 . . ?
C5 C4 H4 120.0 . . ?
C6 C5 C4 120.24(13) . . ?
C6 C5 H5 119.9 . . ?
C4 C5 H5 119.9 . . ?
C1 C6 C5 119.39(12) . . ?
C1 C6 C7 106.18(12) . . ?
C5 C6 C7 134.13(12) . . ?
C8 C7 C12 118.57(12) . . ?
C8 C7 C6 135.88(13) . . ?
C12 C7 C6 105.32(11) . . ?
C9 C8 C7 120.18(13) . . ?
C9 C8 H8 119.9 . . ?
C7 C8 H8 119.9 . . ?
C8 C9 C10 120.33(12) . . ?
C8 C9 H9 119.8 . . ?
C10 C9 H9 119.8 . . ?
C11 C10 C9 120.17(13) . . ?
C11 C10 H10 119.9 . . ?
C9 C10 H10 119.9 . . ?
C10 C11 C12 119.48(14) . . ?
C10 C11 H11 120.3 . . ?
C12 C11 H11 120.3 . . ?
C11 C12 N1 129.70(12) . . ?
C11 C12 C7 121.26(12) . . ?
N1 C12 C7 109.01(11) . . ?
C14 C13 C18 119.97(12) . . ?
C14 C13 N1 120.02(10) . . ?
C18 C13 N1 119.99(11) . . ?
C13 C14 C15 120.01(11) . . ?
C13 C14 H14 120.0 . . ?
C15 C14 H14 120.0 . . ?
C14 C15 C16 120.46(11) . . ?
C14 C15 H15 119.8 . . ?
C16 C15 H15 119.8 . . ?
C15 C16 C17 119.22(12) . . ?
C15 C16 C19 115.06(11) . . ?
C17 C16 C19 125.70(10) . . ?
C18 C17 C16 120.59(10) . . ?
C18 C17 H17 119.7 . . ?
C16 C17 H17 119.7 . . ?
C17 C18 C13 119.74(11) . . ?
C17 C18 H18 120.1 . . ?
C13 C18 H18 120.1 . . ?
O1 C19 C16 120.99(10) . . ?
O1 C19 C20 115.48(11) . . ?
C16 C19 C20 123.23(10) . . ?
C19 C20 B9 120.26(10) . . ?
C19 C20 B6 120.41(11) . . ?
B9 C20 B6 113.56(10) . . ?
C19 C20 B10 124.18(10) . . ?
B9 C20 B10 65.30(9) . . ?
B6 C20 B10 59.99(8) . . ?
C19 C20 C21 116.54(10) . . ?
B9 C20 C21 110.09(10) . . ?
B6 C20 C21 61.57(8) . . ?
B10 C20 C21 110.12(9) . . ?
C19 C20 B5 112.90(9) . . ?
B9 C20 B5 63.60(9) . . ?
B6 C20 B5 112.40(9) . . ?
B10 C20 B5 116.58(10) . . ?
C21 C20 B5 59.03(7) . . ?
C23 C21 B1 121.26(10) . . ?
C23 C21 B5 118.98(9) . . ?
B1 C21 B5 63.49(8) . . ?
C23 C21 B2 119.27(10) . . ?
B1 C21 B2 62.75(8) . . ?
B5 C21 B2 114.66(10) . . ?
C23 C21 C20 119.89(10) . . ?
B1 C21 C20 110.84(10) . . ?
B5 C21 C20 60.85(8) . . ?
B2 C21 C20 109.56(9) . . ?
C23 C21 B6 116.92(10) . . ?
B1 C21 B6 113.43(9) . . ?
B5 C21 B6 111.69(10) . . ?
B2 C21 B6 62.48(8) . . ?
C20 C21 B6 58.92(8) . . ?
C23 C22 C27 119.05(12) . . ?
C23 C22 H22 120.5 . . ?
C27 C22 H22 120.5 . . ?
C22 C23 C24 120.75(12) . . ?
C22 C23 C21 121.00(11) . . ?
C24 C23 C21 117.89(12) . . ?
C25 C24 C23 120.00(13) . . ?
C25 C24 H24 120.0 . . ?
C23 C24 H24 120.0 . . ?
C24 C25 C26 119.94(12) . . ?
C24 C25 H25 120.0 . . ?
C26 C25 H25 120.0 . . ?
C27 C26 C25 120.32(13) . . ?
C27 C26 C31 120.34(14) . . ?
C25 C26 C31 119.33(14) . . ?
C26 C27 C28 120.45(12) . . ?
C26 C27 C22 119.89(13) . . ?
C28 C27 C22 119.66(12) . . ?
C27 C28 C29 119.45(13) . . ?
C27 C28 H28 120.3 . . ?
C29 C28 H28 120.3 . . ?
C28 C29 C30 114.75(14) . . ?
C28 C29 H29 122.6 . . ?
C30 C29 H29 122.6 . . ?
C31 C30 C29 127.20(14) . . ?
C31 C30 H30 118.1 . . ?
C29 C30 H30 114.5 . . ?
C30 C31 C26 117.68(14) . . ?
C30 C31 H31 121.2 . . ?
C26 C31 H31 121.2 . . ?
C1 N1 C12 109.83(11) . . ?
C1 N1 C13 125.52(10) . . ?
C12 N1 C13 123.98(10) . . ?

loop_
_geom_bond_atom_site_label_1
_geom_bond_atom_site_label_2
_geom_bond_distance
_geom_bond_site_symmetry_2
_geom_bond_publ_flag
B1 C21 1.6833(19) . ?
B1 B4 1.746(2) . ?
B1 B2 1.764(2) . ?
B1 B3 1.7727(19) . ?
B1 B5 1.7752(18) . ?
B1 H1X 1.1200 . ?
B2 C21 1.7057(17) . ?
B2 B7 1.722(2) . ?
B2 B3 1.727(2) . ?
B2 B6 1.790(2) . ?
B2 H2X 1.1200 . ?
B3 B7 1.742(2) . ?
B3 B8 1.756(2) . ?
B3 B4 1.792(2) . ?
B3 H3X 1.1200 . ?
B4 B8 1.778(2) . ?
B4 B5 1.7730(19) . ?
B4 B9 1.818(2) . ?
B4 H4X 1.1200 . ?
B5 C21 1.6906(18) . ?
B5 C20 1.722(2) . ?
B5 B9 1.791(2) . ?
B5 H5X 1.1200 . ?
B6 C20 1.6992(19) . ?
B6 B10 1.704(2) . ?
B6 B7 1.716(2) . ?
B6 C21 1.7447(19) . ?
B6 H6X 1.1200 . ?
B7 B10 1.782(2) . ?
B7 B8 1.846(2) . ?
B7 H7X 1.1200 . ?
B8 B9 1.7814(19) . ?
B8 B10 1.854(2) . ?
B8 H8X 1.1200 . ?
B9 C20 1.676(2) . ?
B9 B10 1.826(2) . ?
B9 H9X 1.1200 . ?
B10 C20 1.7092(18) . ?
B10 H10X 1.1200 . ?
C1 C6 1.3822(18) . ?
C1 C2 1.3846(17) . ?
C1 N1 1.3921(17) . ?
C2 C3 1.4001(18) . ?
C2 H2 0.9500 . ?
C3 C4 1.3860(19) . ?
C3 H3 0.9500 . ?
C4 C5 1.3905(19) . ?
C4 H4 0.9500 . ?
C5 C6 1.3873(19) . ?
C5 H5 0.9500 . ?
C6 C7 1.5232(19) . ?
C7 C8 1.4009(18) . ?
C7 C12 1.4053(19) . ?
C8 C9 1.389(2) . ?
C8 H8 0.9500 . ?
C9 C10 1.397(2) . ?
C9 H9 0.9500 . ?
C10 C11 1.3864(18) . ?
C10 H10 0.9500 . ?
C11 C12 1.3876(18) . ?
C11 H11 0.9500 . ?
C12 N1 1.3943(15) . ?
C13 C14 1.3857(17) . ?
C13 C18 1.3958(16) . ?
C13 N1 1.4259(16) . ?
C14 C15 1.3829(17) . ?
C14 H14 0.9500 . ?
C15 C16 1.3919(16) . ?
C15 H15 0.9500 . ?
C16 C17 1.3925(17) . ?
C16 C19 1.4748(18) . ?
C17 C18 1.3803(18) . ?
C17 H17 0.9500 . ?
C18 H18 0.9500 . ?
C19 O1 1.2283(14) . ?
C19 C20 1.5452(16) . ?
C20 C21 1.7096(18) . ?
C21 C23 1.5170(17) . ?
C22 C23 1.3826(17) . ?
C22 C27 1.4056(18) . ?
C22 H22 0.9500 . ?
C23 C24 1.3920(18) . ?
C24 C25 1.384(2) . ?
C24 H24 0.9500 . ?
C25 C26 1.383(2) . ?
C25 H25 0.9500 . ?
C26 C27 1.392(2) . ?
C26 C31 1.393(2) . ?
C27 C28 1.3902(19) . ?
C28 C29 1.4150(19) . ?
C28 H28 0.9500 . ?
C29 C30 1.418(2) . ?
C29 H29 0.9500 . ?
C30 C31 1.284(2) . ?
C30 H30 0.9500 . ?
C31 H31 0.9500 . ?

loop_
_geom_torsion_atom_site_label_1
_geom_torsion_atom_site_label_2
_geom_torsion_atom_site_label_3
_geom_torsion_atom_site_label_4
_geom_torsion
_geom_torsion_site_symmetry_1
_geom_torsion_site_symmetry_2
_geom_torsion_site_symmetry_3
_geom_torsion_site_symmetry_4
_geom_torsion_publ_flag
B4 B1 B2 C21 -97.95(11) . . . . ?
B3 B1 B2 C21 -134.59(11) . . . . ?
B5 B1 B2 C21 -33.95(9) . . . . ?
C21 B1 B2 B7 97.09(11) . . . . ?
B4 B1 B2 B7 -0.86(13) . . . . ?
B3 B1 B2 B7 -37.50(10) . . . . ?
B5 B1 B2 B7 63.13(12) . . . . ?
C21 B1 B2 B3 134.59(11) . . . . ?
B4 B1 B2 B3 36.64(10) . . . . ?
B5 B1 B2 B3 100.63(11) . . . . ?
C21 B1 B2 B6 35.12(10) . . . . ?
B4 B1 B2 B6 -62.82(13) . . . . ?
B3 B1 B2 B6 -99.46(11) . . . . ?
B5 B1 B2 B6 1.17(13) . . . . ?
C21 B2 B3 B7 -100.14(10) . . . . ?
B1 B2 B3 B7 -138.92(10) . . . . ?
B6 B2 B3 B7 -37.70(8) . . . . ?
C21 B2 B3 B8 -60.84(12) . . . . ?
B7 B2 B3 B8 39.31(9) . . . . ?
B1 B2 B3 B8 -99.61(10) . . . . ?
B6 B2 B3 B8 1.61(12) . . . . ?
C21 B2 B3 B1 38.77(9) . . . . ?
B7 B2 B3 B1 138.92(10) . . . . ?
B6 B2 B3 B1 101.22(10) . . . . ?
C21 B2 B3 B4 3.33(13) . . . . ?
B7 B2 B3 B4 103.47(11) . . . . ?
B1 B2 B3 B4 -35.44(10) . . . . ?
B6 B2 B3 B4 65.77(12) . . . . ?
C21 B1 B3 B2 -39.16(9) . . . . ?
B4 B1 B3 B2 -139.82(11) . . . . ?
B5 B1 B3 B2 -100.15(11) . . . . ?
C21 B1 B3 B7 -2.49(13) . . . . ?
B4 B1 B3 B7 -103.15(12) . . . . ?
B2 B1 B3 B7 36.67(10) . . . . ?
B5 B1 B3 B7 -63.48(13) . . . . ?
C21 B1 B3 B8 65.04(13) . . . . ?
B4 B1 B3 B8 -35.62(11) . . . . ?
B2 B1 B3 B8 104.20(12) . . . . ?
B5 B1 B3 B8 4.05(15) . . . . ?
C21 B1 B3 B4 100.66(11) . . . . ?
B2 B1 B3 B4 139.82(11) . . . . ?
B5 B1 B3 B4 39.67(10) . . . . ?
C21 B1 B4 B8 -62.60(11) . . . . ?
B2 B1 B4 B8 -0.30(13) . . . . ?
B3 B1 B4 B8 35.15(10) . . . . ?
B5 B1 B4 B8 -100.60(12) . . . . ?
C21 B1 B4 B5 38.00(9) . . . . ?
B2 B1 B4 B5 100.31(11) . . . . ?
B3 B1 B4 B5 135.76(11) . . . . ?
C21 B1 B4 B3 -97.75(10) . . . . ?
B2 B1 B4 B3 -35.45(10) . . . . ?
B5 B1 B4 B3 -135.76(11) . . . . ?
C21 B1 B4 B9 0.23(12) . . . . ?
B2 B1 B4 B9 62.54(12) . . . . ?
B3 B1 B4 B9 97.99(11) . . . . ?
B5 B1 B4 B9 -37.77(9) . . . . ?
B2 B3 B4 B1 36.25(11) . . . . ?
B7 B3 B4 B1 99.70(12) . . . . ?
B8 B3 B4 B1 140.34(12) . . . . ?
B2 B3 B4 B8 -104.09(12) . . . . ?
B7 B3 B4 B8 -40.63(11) . . . . ?
B1 B3 B4 B8 -140.34(12) . . . . ?
B2 B3 B4 B5 -3.27(15) . . . . ?
B7 B3 B4 B5 60.18(14) . . . . ?
B8 B3 B4 B5 100.82(12) . . . . ?
B1 B3 B4 B5 -39.52(10) . . . . ?
B2 B3 B4 B9 -65.88(13) . . . . ?
B7 B3 B4 B9 -2.43(14) . . . . ?
B8 B3 B4 B9 38.21(10) . . . . ?
B1 B3 B4 B9 -102.13(11) . . . . ?
B1 B4 B5 C21 -37.49(10) . . . . ?
B8 B4 B5 C21 63.91(13) . . . . ?
B3 B4 B5 C21 1.81(14) . . . . ?
B9 B4 B5 C21 100.15(11) . . . . ?
B1 B4 B5 C20 -99.88(10) . . . . ?
B8 B4 B5 C20 1.51(13) . . . . ?
B3 B4 B5 C20 -60.58(13) . . . . ?
B9 B4 B5 C20 37.76(9) . . . . ?
B8 B4 B5 B1 101.39(11) . . . . ?
B3 B4 B5 B1 39.30(10) . . . . ?
B9 B4 B5 B1 137.64(11) . . . . ?
B1 B4 B5 B9 -137.64(11) . . . . ?
B8 B4 B5 B9 -36.24(10) . . . . ?
B3 B4 B5 B9 -98.34(12) . . . . ?
B4 B1 B5 C21 136.02(11) . . . . ?
B2 B1 B5 C21 34.28(9) . . . . ?
B3 B1 B5 C21 95.99(11) . . . . ?
C21 B1 B5 C20 -37.83(9) . . . . ?
B4 B1 B5 C20 98.19(11) . . . . ?
B2 B1 B5 C20 -3.55(13) . . . . ?
B3 B1 B5 C20 58.16(13) . . . . ?
C21 B1 B5 B4 -136.02(11) . . . . ?
B2 B1 B5 B4 -101.74(11) . . . . ?
B3 B1 B5 B4 -40.03(11) . . . . ?
C21 B1 B5 B9 -97.59(11) . . . . ?
B4 B1 B5 B9 38.43(11) . . . . ?
B2 B1 B5 B9 -63.31(13) . . . . ?
B3 B1 B5 B9 -1.60(14) . . . . ?
C21 B2 B6 C20 36.06(9) . . . . ?
B7 B2 B6 C20 -101.14(12) . . . . ?
B3 B2 B6 C20 -62.41(12) . . . . ?
B1 B2 B6 C20 1.70(13) . . . . ?
C21 B2 B6 B10 99.78(11) . . . . ?
B7 B2 B6 B10 -37.42(10) . . . . ?
B3 B2 B6 B10 1.32(12) . . . . ?
B1 B2 B6 B10 65.42(12) . . . . ?
C21 B2 B6 B7 137.20(11) . . . . ?
B3 B2 B6 B7 38.74(10) . . . . ?
B1 B2 B6 B7 102.84(12) . . . . ?
B7 B2 B6 C21 -137.20(11) . . . . ?
B3 B2 B6 C21 -98.46(10) . . . . ?
B1 B2 B6 C21 -34.36(9) . . . . ?
C20 B6 B7 B2 98.58(11) . . . . ?
B10 B6 B7 B2 140.18(11) . . . . ?
C21 B6 B7 B2 36.42(9) . . . . ?
C20 B6 B7 B3 59.57(14) . . . . ?
B10 B6 B7 B3 101.18(12) . . . . ?
C21 B6 B7 B3 -2.58(14) . . . . ?
B2 B6 B7 B3 -39.00(10) . . . . ?
C20 B6 B7 B10 -41.60(10) . . . . ?
C21 B6 B7 B10 -103.76(11) . . . . ?
B2 B6 B7 B10 -140.18(11) . . . . ?
C20 B6 B7 B8 -2.17(14) . . . . ?
B10 B6 B7 B8 39.43(11) . . . . ?
C21 B6 B7 B8 -64.33(12) . . . . ?
B2 B6 B7 B8 -100.75(11) . . . . ?
C21 B2 B7 B6 -37.69(10) . . . . ?
B3 B2 B7 B6 -136.50(10) . . . . ?
B1 B2 B7 B6 -98.85(11) . . . . ?
C21 B2 B7 B3 98.81(11) . . . . ?
B1 B2 B7 B3 37.64(9) . . . . ?
B6 B2 B7 B3 136.50(10) . . . . ?
C21 B2 B7 B10 -2.30(15) . . . . ?
B3 B2 B7 B10 -101.10(12) . . . . ?
B1 B2 B7 B10 -63.46(14) . . . . ?
B6 B2 B7 B10 35.39(11) . . . . ?
C21 B2 B7 B8 62.77(12) . . . . ?
B3 B2 B7 B8 -36.04(9) . . . . ?
B1 B2 B7 B8 1.60(13) . . . . ?
B6 B2 B7 B8 100.46(10) . . . . ?
B2 B3 B7 B6 40.35(10) . . . . ?
B8 B3 B7 B6 -98.33(11) . . . . ?
B1 B3 B7 B6 3.25(14) . . . . ?
B4 B3 B7 B6 -59.29(14) . . . . ?
B8 B3 B7 B2 -138.68(9) . . . . ?
B1 B3 B7 B2 -37.10(9) . . . . ?
B4 B3 B7 B2 -99.64(11) . . . . ?
B2 B3 B7 B10 102.38(11) . . . . ?
B8 B3 B7 B10 -36.30(10) . . . . ?
B1 B3 B7 B10 65.28(14) . . . . ?
B4 B3 B7 B10 2.74(15) . . . . ?
B2 B3 B7 B8 138.68(9) . . . . ?
B1 B3 B7 B8 101.58(10) . . . . ?
B4 B3 B7 B8 39.04(10) . . . . ?
B2 B3 B8 B4 99.58(11) . . . . ?
B7 B3 B8 B4 137.10(10) . . . . ?
B1 B3 B8 B4 34.99(11) . . . . ?
B2 B3 B8 B9 59.63(14) . . . . ?
B7 B3 B8 B9 97.15(12) . . . . ?
B1 B3 B8 B9 -4.97(16) . . . . ?
B4 B3 B8 B9 -39.96(11) . . . . ?
B2 B3 B8 B7 -37.52(9) . . . . ?
B1 B3 B8 B7 -102.11(11) . . . . ?
B4 B3 B8 B7 -137.10(10) . . . . ?
B2 B3 B8 B10 -3.64(13) . . . . ?
B7 B3 B8 B10 33.88(9) . . . . ?
B1 B3 B8 B10 -68.23(13) . . . . ?
B4 B3 B8 B10 -103.22(10) . . . . ?
B1 B4 B8 B3 -35.66(10) . . . . ?
B5 B4 B8 B3 -99.75(11) . . . . ?
B9 B4 B8 B3 -136.18(12) . . . . ?
B1 B4 B8 B9 100.53(11) . . . . ?
B5 B4 B8 B9 36.43(10) . . . . ?
B3 B4 B8 B9 136.18(12) . . . . ?
B1 B4 B8 B7 1.24(13) . . . . ?
B5 B4 B8 B7 -62.85(12) . . . . ?
B3 B4 B8 B7 36.90(9) . . . . ?
B9 B4 B8 B7 -99.28(11) . . . . ?
B1 B4 B8 B10 61.89(13) . . . . ?
B5 B4 B8 B10 -2.21(14) . . . . ?
B3 B4 B8 B10 97.54(12) . . . . ?
B9 B4 B8 B10 -38.64(10) . . . . ?
B6 B7 B8 B3 102.48(11) . . . . ?
B2 B7 B8 B3 36.60(9) . . . . ?
B10 B7 B8 B3 140.44(10) . . . . ?
B6 B7 B8 B4 64.13(13) . . . . ?
B2 B7 B8 B4 -1.75(13) . . . . ?
B3 B7 B8 B4 -38.35(9) . . . . ?
B10 B7 B8 B4 102.10(10) . . . . ?
B6 B7 B8 B9 -0.09(14) . . . . ?
B2 B7 B8 B9 -65.97(13) . . . . ?
B3 B7 B8 B9 -102.57(11) . . . . ?
B10 B7 B8 B9 37.87(10) . . . . ?
B6 B7 B8 B10 -37.96(10) . . . . ?
B2 B7 B8 B10 -103.84(10) . . . . ?
B3 B7 B8 B10 -140.44(10) . . . . ?
B3 B8 B9 C20 -58.38(15) . . . . ?
B4 B8 B9 C20 -98.12(12) . . . . ?
B7 B8 B9 C20 2.33(14) . . . . ?
B10 B8 B9 C20 38.97(10) . . . . ?
B3 B8 B9 B5 3.94(16) . . . . ?
B4 B8 B9 B5 -35.80(10) . . . . ?
B7 B8 B9 B5 64.64(14) . . . . ?
B10 B8 B9 B5 101.28(12) . . . . ?
B3 B8 B9 B4 39.74(11) . . . . ?
B7 B8 B9 B4 100.45(11) . . . . ?
B10 B8 B9 B4 137.09(11) . . . . ?
B3 B8 B9 B10 -97.35(13) . . . . ?
B4 B8 B9 B10 -137.09(11) . . . . ?
B7 B8 B9 B10 -36.64(10) . . . . ?
C21 B5 B9 C20 36.91(8) . . . . ?
B4 B5 B9 C20 135.13(10) . . . . ?
B1 B5 B9 C20 97.77(11) . . . . ?
C21 B5 B9 B8 -62.27(13) . . . . ?
C20 B5 B9 B8 -99.17(12) . . . . ?
B4 B5 B9 B8 35.95(10) . . . . ?
B1 B5 B9 B8 -1.41(14) . . . . ?
C21 B5 B9 B4 -98.22(10) . . . . ?
C20 B5 B9 B4 -135.13(10) . . . . ?
B1 B5 B9 B4 -37.36(10) . . . . ?
C21 B5 B9 B10 2.83(12) . . . . ?
C20 B5 B9 B10 -34.07(8) . . . . ?
B4 B5 B9 B10 101.06(10) . . . . ?
B1 B5 B9 B10 63.70(12) . . . . ?
B1 B4 B9 C20 -0.88(13) . . . . ?
B8 B4 B9 C20 100.17(11) . . . . ?
B5 B4 B9 C20 -38.99(9) . . . . ?
B3 B4 B9 C20 62.17(12) . . . . ?
B1 B4 B9 B8 -101.04(11) . . . . ?
B5 B4 B9 B8 -139.16(11) . . . . ?
B3 B4 B9 B8 -37.99(10) . . . . ?
B1 B4 B9 B5 38.12(9) . . . . ?
B8 B4 B9 B5 139.16(11) . . . . ?
B3 B4 B9 B5 101.17(11) . . . . ?
B1 B4 B9 B10 -61.84(12) . . . . ?
B8 B4 B9 B10 39.20(10) . . . . ?
B5 B4 B9 B10 -99.96(11) . . . . ?
B3 B4 B9 B10 1.21(13) . . . . ?
B7 B6 B10 C20 -133.24(11) . . . . ?
C21 B6 B10 C20 -35.92(9) . . . . ?
B2 B6 B10 C20 -97.48(10) . . . . ?
C20 B6 B10 B7 133.24(11) . . . . ?
C21 B6 B10 B7 97.32(11) . . . . ?
B2 B6 B10 B7 35.76(10) . . . . ?
C20 B6 B10 B9 33.35(9) . . . . ?
B7 B6 B10 B9 -99.89(11) . . . . ?
C21 B6 B10 B9 -2.57(13) . . . . ?
B2 B6 B10 B9 -64.13(11) . . . . ?
C20 B6 B10 B8 93.97(11) . . . . ?
B7 B6 B10 B8 -39.27(10) . . . . ?
C21 B6 B10 B8 58.05(11) . . . . ?
B2 B6 B10 B8 -3.51(13) . . . . ?
B2 B7 B10 B6 -37.25(11) . . . . ?
B3 B7 B10 B6 -101.07(12) . . . . ?
B8 B7 B10 B6 -136.16(11) . . . . ?
B6 B7 B10 C20 40.47(10) . . . . ?
B2 B7 B10 C20 3.22(15) . . . . ?
B3 B7 B10 C20 -60.60(14) . . . . ?
B8 B7 B10 C20 -95.69(11) . . . . ?
B6 B7 B10 B9 99.19(11) . . . . ?
B2 B7 B10 B9 61.94(14) . . . . ?
B3 B7 B10 B9 -1.88(14) . . . . ?
B8 B7 B10 B9 -36.97(9) . . . . ?
B6 B7 B10 B8 136.16(11) . . . . ?
B2 B7 B10 B8 98.90(12) . . . . ?
B3 B7 B10 B8 35.08(10) . . . . ?
C20 B9 B10 B6 -34.71(9) . . . . ?
B8 B9 B10 B6 100.03(11) . . . . ?
B5 B9 B10 B6 -0.14(12) . . . . ?
B4 B9 B10 B6 62.03(12) . . . . ?
B8 B9 B10 C20 134.75(11) . . . . ?
B5 B9 B10 C20 34.58(8) . . . . ?
B4 B9 B10 C20 96.74(11) . . . . ?
C20 B9 B10 B7 -96.37(11) . . . . ?
B8 B9 B10 B7 38.38(10) . . . . ?
B5 B9 B10 B7 -61.79(12) . . . . ?
B4 B9 B10 B7 0.37(13) . . . . ?
C20 B9 B10 B8 -134.75(11) . . . . ?
B5 B9 B10 B8 -100.17(11) . . . . ?
B4 B9 B10 B8 -38.01(10) . . . . ?
B3 B8 B10 B6 4.33(12) . . . . ?
B4 B8 B10 B6 -59.66(13) . . . . ?
B9 B8 B10 B6 -98.82(11) . . . . ?
B7 B8 B10 B6 38.30(9) . . . . ?
B3 B8 B10 C20 65.95(11) . . . . ?
B4 B8 B10 C20 1.96(13) . . . . ?
B9 B8 B10 C20 -37.20(9) . . . . ?
B7 B8 B10 C20 99.92(11) . . . . ?
B3 B8 B10 B7 -33.97(9) . . . . ?
B4 B8 B10 B7 -97.96(11) . . . . ?
B9 B8 B10 B7 -137.12(11) . . . . ?
B3 B8 B10 B9 103.15(11) . . . . ?
B4 B8 B10 B9 39.16(10) . . . . ?
B7 B8 B10 B9 137.12(11) . . . . ?
C6 C1 C2 C3 -0.06(18) . . . . ?
N1 C1 C2 C3 -173.41(12) . . . . ?
C1 C2 C3 C4 -0.16(18) . . . . ?
C2 C3 C4 C5 0.4(2) . . . . ?
C3 C4 C5 C6 -0.3(2) . . . . ?
C2 C1 C6 C5 0.09(18) . . . . ?
N1 C1 C6 C5 174.59(11) . . . . ?
C2 C1 C6 C7 -174.55(11) . . . . ?
N1 C1 C6 C7 -0.04(13) . . . . ?
C4 C5 C6 C1 0.11(19) . . . . ?
C4 C5 C6 C7 172.92(13) . . . . ?
C1 C6 C7 C8 175.34(13) . . . . ?
C5 C6 C7 C8 1.9(2) . . . . ?
C1 C6 C7 C12 1.18(13) . . . . ?
C5 C6 C7 C12 -172.30(14) . . . . ?
C12 C7 C8 C9 -0.45(16) . . . . ?
C6 C7 C8 C9 -174.03(13) . . . . ?
C7 C8 C9 C10 0.58(17) . . . . ?
C8 C9 C10 C11 -0.89(19) . . . . ?
C9 C10 C11 C12 1.05(19) . . . . ?
C10 C11 C12 N1 176.46(12) . . . . ?
C10 C11 C12 C7 -0.94(18) . . . . ?
C8 C7 C12 C11 0.63(16) . . . . ?
C6 C7 C12 C11 176.00(11) . . . . ?
C8 C7 C12 N1 -177.25(9) . . . . ?
C6 C7 C12 N1 -1.88(12) . . . . ?
C18 C13 C14 C15 -0.85(18) . . . . ?
N1 C13 C14 C15 -179.03(10) . . . . ?
C13 C14 C15 C16 0.78(19) . . . . ?
C14 C15 C16 C17 -0.38(19) . . . . ?
C14 C15 C16 C19 -179.01(11) . . . . ?
C15 C16 C17 C18 0.07(19) . . . . ?
C19 C16 C17 C18 178.54(11) . . . . ?
C16 C17 C18 C13 -0.14(19) . . . . ?
C14 C13 C18 C17 0.53(18) . . . . ?
N1 C13 C18 C17 178.72(11) . . . . ?
C15 C16 C19 O1 25.42(18) . . . . ?
C17 C16 C19 O1 -153.10(13) . . . . ?
C15 C16 C19 C20 -148.04(12) . . . . ?
C17 C16 C19 C20 33.4(2) . . . . ?
O1 C19 C20 B9 -89.95(15) . . . . ?
C16 C19 C20 B9 83.84(16) . . . . ?
O1 C19 C20 B6 118.52(13) . . . . ?
C16 C19 C20 B6 -67.68(16) . . . . ?
O1 C19 C20 B10 -169.08(12) . . . . ?
C16 C19 C20 B10 4.7(2) . . . . ?
O1 C19 C20 C21 47.43(16) . . . . ?
C16 C19 C20 C21 -138.78(12) . . . . ?
O1 C19 C20 B5 -18.16(16) . . . . ?
C16 C19 C20 B5 155.64(11) . . . . ?
B8 B9 C20 C19 -157.29(11) . . . . ?
B5 B9 C20 C19 102.32(12) . . . . ?
B4 B9 C20 C19 141.01(11) . . . . ?
B10 B9 C20 C19 -116.59(12) . . . . ?
B8 B9 C20 B6 -3.94(16) . . . . ?
B5 B9 C20 B6 -104.33(11) . . . . ?
B4 B9 C20 B6 -65.64(13) . . . . ?
B10 B9 C20 B6 36.76(11) . . . . ?
B8 B9 C20 B10 -40.70(11) . . . . ?
B5 B9 C20 B10 -141.09(9) . . . . ?
B4 B9 C20 B10 -102.40(10) . . . . ?
B8 B9 C20 C21 62.88(13) . . . . ?
B5 B9 C20 C21 -37.51(8) . . . . ?
B4 B9 C20 C21 1.19(12) . . . . ?
B10 B9 C20 C21 103.58(10) . . . . ?
B8 B9 C20 B5 100.39(11) . . . . ?
B4 B9 C20 B5 38.70(9) . . . . ?
B10 B9 C20 B5 141.09(9) . . . . ?
B10 B6 C20 C19 114.41(13) . . . . ?
B7 B6 C20 C19 157.26(11) . . . . ?
C21 B6 C20 C19 -105.74(12) . . . . ?
B2 B6 C20 C19 -141.01(11) . . . . ?
B10 B6 C20 B9 -38.89(12) . . . . ?
B7 B6 C20 B9 3.95(15) . . . . ?
C21 B6 C20 B9 100.95(12) . . . . ?
B2 B6 C20 B9 65.69(14) . . . . ?
B7 B6 C20 B10 42.84(11) . . . . ?
C21 B6 C20 B10 139.84(11) . . . . ?
B2 B6 C20 B10 104.58(12) . . . . ?
B10 B6 C20 C21 -139.84(11) . . . . ?
B7 B6 C20 C21 -97.00(11) . . . . ?
B2 B6 C20 C21 -35.26(9) . . . . ?
B10 B6 C20 B5 -108.71(11) . . . . ?
B7 B6 C20 B5 -65.87(13) . . . . ?
C21 B6 C20 B5 31.13(10) . . . . ?
B2 B6 C20 B5 -4.13(14) . . . . ?
B6 B10 C20 C19 -108.32(14) . . . . ?
B7 B10 C20 C19 -148.38(12) . . . . ?
B9 B10 C20 C19 110.99(13) . . . . ?
B8 B10 C20 C19 148.90(12) . . . . ?
B6 B10 C20 B9 140.69(11) . . . . ?
B7 B10 C20 B9 100.63(12) . . . . ?
B8 B10 C20 B9 37.91(9) . . . . ?
B7 B10 C20 B6 -40.06(10) . . . . ?
B9 B10 C20 B6 -140.69(11) . . . . ?
B8 B10 C20 B6 -102.79(11) . . . . ?
B6 B10 C20 C21 37.15(10) . . . . ?
B7 B10 C20 C21 -2.91(14) . . . . ?
B9 B10 C20 C21 -103.54(11) . . . . ?
B8 B10 C20 C21 -65.63(12) . . . . ?
B6 B10 C20 B5 101.72(12) . . . . ?
B7 B10 C20 B5 61.65(14) . . . . ?
B9 B10 C20 B5 -38.98(10) . . . . ?
B8 B10 C20 B5 -1.07(13) . . . . ?
C21 B5 C20 C19 108.18(11) . . . . ?
B4 B5 C20 C19 -153.52(10) . . . . ?
B1 B5 C20 C19 145.07(10) . . . . ?
B9 B5 C20 C19 -113.64(11) . . . . ?
C21 B5 C20 B9 -138.17(9) . . . . ?
B4 B5 C20 B9 -39.88(9) . . . . ?
B1 B5 C20 B9 -101.29(10) . . . . ?
C21 B5 C20 B6 -32.02(10) . . . . ?
B4 B5 C20 B6 66.27(13) . . . . ?
B1 B5 C20 B6 4.86(13) . . . . ?
B9 B5 C20 B6 106.15(11) . . . . ?
C21 B5 C20 B10 -98.53(11) . . . . ?
B4 B5 C20 B10 -0.23(14) . . . . ?
B1 B5 C20 B10 -61.64(13) . . . . ?
B9 B5 C20 B10 39.64(10) . . . . ?
B4 B5 C20 C21 98.30(10) . . . . ?
B1 B5 C20 C21 36.88(9) . . . . ?
B9 B5 C20 C21 138.17(9) . . . . ?
B4 B1 C21 C23 -148.25(10) . . . . ?
B2 B1 C21 C23 109.32(12) . . . . ?
B3 B1 C21 C23 148.08(10) . . . . ?
B5 B1 C21 C23 -109.31(12) . . . . ?
B4 B1 C21 B5 -38.94(9) . . . . ?
B2 B1 C21 B5 -141.38(10) . . . . ?
B3 B1 C21 B5 -102.62(11) . . . . ?
B4 B1 C21 B2 102.44(11) . . . . ?
B3 B1 C21 B2 38.76(10) . . . . ?
B5 B1 C21 B2 141.38(10) . . . . ?
B4 B1 C21 C20 0.50(12) . . . . ?
B2 B1 C21 C20 -101.94(10) . . . . ?
B3 B1 C21 C20 -63.17(11) . . . . ?
B5 B1 C21 C20 39.44(9) . . . . ?
B4 B1 C21 B6 64.59(12) . . . . ?
B2 B1 C21 B6 -37.85(10) . . . . ?
B3 B1 C21 B6 0.91(13) . . . . ?
B5 B1 C21 B6 103.53(11) . . . . ?
C20 B5 C21 C23 -110.08(12) . . . . ?
B4 B5 C21 C23 150.66(11) . . . . ?
B1 B5 C21 C23 112.75(12) . . . . ?
B9 B5 C21 C23 -145.57(11) . . . . ?
C20 B5 C21 B1 137.17(9) . . . . ?
B4 B5 C21 B1 37.91(10) . . . . ?
B9 B5 C21 B1 101.69(10) . . . . ?
C20 B5 C21 B2 99.54(10) . . . . ?
B4 B5 C21 B2 0.28(15) . . . . ?
B1 B5 C21 B2 -37.63(10) . . . . ?
B9 B5 C21 B2 64.06(13) . . . . ?
B4 B5 C21 C20 -99.26(11) . . . . ?
B1 B5 C21 C20 -137.17(9) . . . . ?
B9 B5 C21 C20 -35.48(8) . . . . ?
C20 B5 C21 B6 30.92(9) . . . . ?
B4 B5 C21 B6 -68.34(13) . . . . ?
B1 B5 C21 B6 -106.25(11) . . . . ?
B9 B5 C21 B6 -4.56(12) . . . . ?
B7 B2 C21 C23 144.10(12) . . . . ?
B3 B2 C21 C23 -152.60(11) . . . . ?
B1 B2 C21 C23 -112.36(13) . . . . ?
B6 B2 C21 C23 107.05(13) . . . . ?
B7 B2 C21 B1 -103.54(12) . . . . ?
B3 B2 C21 B1 -40.24(10) . . . . ?
B6 B2 C21 B1 -140.59(11) . . . . ?
B7 B2 C21 B5 -65.61(14) . . . . ?
B3 B2 C21 B5 -2.32(14) . . . . ?
B1 B2 C21 B5 37.92(11) . . . . ?
B6 B2 C21 B5 -102.67(12) . . . . ?
B7 B2 C21 C20 0.45(14) . . . . ?
B3 B2 C21 C20 63.75(12) . . . . ?
B1 B2 C21 C20 103.99(11) . . . . ?
B6 B2 C21 C20 -36.61(10) . . . . ?
B7 B2 C21 B6 37.06(10) . . . . ?
B3 B2 C21 B6 100.35(11) . . . . ?
B1 B2 C21 B6 140.59(11) . . . . ?
C19 C20 C21 C23 6.64(15) . . . . ?
B9 C20 C21 C23 148.12(11) . . . . ?
B6 C20 C21 C23 -105.26(12) . . . . ?
B10 C20 C21 C23 -141.75(11) . . . . ?
B5 C20 C21 C23 108.62(11) . . . . ?
C19 C20 C21 B1 -142.60(11) . . . . ?
B9 C20 C21 B1 -1.12(12) . . . . ?
B6 C20 C21 B1 105.51(10) . . . . ?
B10 C20 C21 B1 69.01(12) . . . . ?
B5 C20 C21 B1 -40.61(8) . . . . ?
C19 C20 C21 B5 -101.98(11) . . . . ?
B9 C20 C21 B5 39.50(9) . . . . ?
B6 C20 C21 B5 146.12(10) . . . . ?
B10 C20 C21 B5 109.63(11) . . . . ?
C19 C20 C21 B2 150.03(11) . . . . ?
B9 C20 C21 B2 -68.49(12) . . . . ?
B6 C20 C21 B2 38.13(10) . . . . ?
B10 C20 C21 B2 1.64(14) . . . . ?
B5 C20 C21 B2 -107.99(11) . . . . ?
C19 C20 C21 B6 111.90(12) . . . . ?
B9 C20 C21 B6 -106.62(11) . . . . ?
B10 C20 C21 B6 -36.49(11) . . . . ?
B5 C20 C21 B6 -146.12(10) . . . . ?
C20 B6 C21 C23 110.28(11) . . . . ?
B10 B6 C21 C23 146.53(10) . . . . ?
B7 B6 C21 C23 -147.66(11) . . . . ?
B2 B6 C21 C23 -110.72(12) . . . . ?
C20 B6 C21 B1 -101.04(11) . . . . ?
B10 B6 C21 B1 -64.79(13) . . . . ?
B7 B6 C21 B1 1.02(14) . . . . ?
B2 B6 C21 B1 37.96(11) . . . . ?
C20 B6 C21 B5 -31.60(9) . . . . ?
B10 B6 C21 B5 4.66(13) . . . . ?
B7 B6 C21 B5 70.46(12) . . . . ?
B2 B6 C21 B5 107.40(11) . . . . ?
C20 B6 C21 B2 -139.00(11) . . . . ?
B10 B6 C21 B2 -102.74(12) . . . . ?
B7 B6 C21 B2 -36.94(10) . . . . ?
B10 B6 C21 C20 36.25(9) . . . . ?
B7 B6 C21 C20 102.06(11) . . . . ?
B2 B6 C21 C20 139.00(11) . . . . ?
C27 C22 C23 C24 -1.97(19) . . . . ?
C27 C22 C23 C21 171.01(11) . . . . ?
B1 C21 C23 C22 45.76(16) . . . . ?
B5 C21 C23 C22 -29.13(17) . . . . ?
B2 C21 C23 C22 119.87(13) . . . . ?
C20 C21 C23 C22 -100.23(14) . . . . ?
B6 C21 C23 C22 -168.15(11) . . . . ?
B1 C21 C23 C24 -141.06(12) . . . . ?
B5 C21 C23 C24 144.05(12) . . . . ?
B2 C21 C23 C24 -66.95(16) . . . . ?
C20 C21 C23 C24 72.95(15) . . . . ?
B6 C21 C23 C24 5.03(16) . . . . ?
C22 C23 C24 C25 1.7(2) . . . . ?
C21 C23 C24 C25 -171.47(12) . . . . ?
C23 C24 C25 C26 0.2(2) . . . . ?
C24 C25 C26 C27 -1.9(2) . . . . ?
C24 C25 C26 C31 179.07(13) . . . . ?
C25 C26 C27 C28 -178.86(13) . . . . ?
C31 C26 C27 C28 0.1(2) . . . . ?
C25 C26 C27 C22 1.7(2) . . . . ?
C31 C26 C27 C22 -179.34(13) . . . . ?
C23 C22 C27 C26 0.27(19) . . . . ?
C23 C22 C27 C28 -179.19(12) . . . . ?
C26 C27 C28 C29 -0.6(2) . . . . ?
C22 C27 C28 C29 178.84(12) . . . . ?
C27 C28 C29 C30 -1.11(19) . . . . ?
C28 C29 C30 C31 4.0(2) . . . . ?
C29 C30 C31 C26 -4.5(2) . . . . ?
C27 C26 C31 C30 2.3(2) . . . . ?
C25 C26 C31 C30 -178.70(13) . . . . ?
C6 C1 N1 C12 -1.15(13) . . . . ?
C2 C1 N1 C12 172.82(12) . . . . ?
C6 C1 N1 C13 -172.09(10) . . . . ?
C2 C1 N1 C13 1.89(19) . . . . ?
C11 C12 N1 C1 -175.70(12) . . . . ?
C7 C12 N1 C1 1.95(13) . . . . ?
C11 C12 N1 C13 -4.59(18) . . . . ?
C7 C12 N1 C13 173.05(10) . . . . ?
C14 C13 N1 C1 116.53(13) . . . . ?
C18 C13 N1 C1 -61.66(16) . . . . ?
C14 C13 N1 C12 -53.18(16) . . . . ?
C18 C13 N1 C12 128.64(12) . . . . ?
